data_8100810
loop_
_publ_author_name
'Klepp, O. Kurt'
'Fabian, Ferdinand'

_publ_section_title
;
Crystal structure of tetrarubidium tetrathiostannate(IV), Rb~4~SnS~4~
;
_journal_issue 4
_journal_name_full 'Zeitschrift f\"ur Kristallographie - New Crystal Structures'
_journal_page_first 475
_journal_page_last 476
_journal_volume 217
_journal_year 2002
_chemical_formula_structural 'Rb4 Sn S4'
_chemical_formula_sum 'Rb4 S4 Sn'
_chemical_formula_weight 588.83
_space_group_crystal_system cubic
_space_group_IT_number 218
_space_group_name_Hall 'P -4n 2 3'
_space_group_name_H-M_alt 'P -4 3 n'
_cell_angle_alpha 90.00
_cell_angle_beta 90.00
_cell_angle_gamma 90.00
_cell_formula_units_Z 8
_cell_length_a 13.4524(7)
_cell_length_b 13.4524(7)
_cell_length_c 13.4524(7)
_cell_measurement_temperature 294
_cell_volume 2434.4(4)
_diffrn_ambient_temperature 294
_exptl_crystal_density_diffrn 3.21
_refine_ls_R_factor_obs 0.036
_refine_ls_wR_factor_obs 0.028
_cod_depositor_comments
;
 Updating space group information.

 Antanas Vaitkus,
 2018-06-14
;
_cod_database_code 8100810

loop_
_space_group_symop_id
_space_group_symop_operation_xyz
1 x,y,z
2 y+1/2,-x+1/2,-z+1/2
3 -x,-y,z
4 -y+1/2,x+1/2,-z+1/2
5 x,-y,-z
6 -y+1/2,-x+1/2,z+1/2
7 -x,y,-z
8 y+1/2,x+1/2,z+1/2
9 z,x,y
10 x+1/2,-z+1/2,-y+1/2
11 -z,-x,y
12 -x+1/2,z+1/2,-y+1/2
13 z,-x,-y
14 -x+1/2,-z+1/2,y+1/2
15 -z,x,-y
16 x+1/2,z+1/2,y+1/2
17 y,z,x
18 y,-z,-x
19 -z+1/2,-y+1/2,x+1/2
20 -y,z,-x
21 z+1/2,y+1/2,x+1/2
22 -y,-z,x
23 -z+1/2,y+1/2,-x+1/2
24 z+1/2,-y+1/2,-x+1/2

loop_
_atom_site_aniso_label
_atom_site_aniso_U_11
_atom_site_aniso_U_22
_atom_site_aniso_U_33
_atom_site_aniso_U_12
_atom_site_aniso_U_13
_atom_site_aniso_U_23
Sn1 0.0155(6) 0.0155 0.0155 0.0000 0.0000 0.0000
Sn2 0.0165(7) 0.0141(4) 0.0141 0.0000 0.0000 0.0000
Rb1 0.0297(5) 0.0297 0.0297 -0.0028(6) -0.0028 -0.0028
Rb2 0.0263(6) 0.0303(6) 0.0282(6) -0.0021(6) 0.0010(6) 0.0030(5)
S1 0.028(1) 0.0282 0.0282 -0.008(1) -0.0077 -0.0077
S2 0.025(2) 0.024(1) 0.029(2) 0.006(2) -0.006(1) 0.005(1)

loop_
_atom_site_label
_atom_site_fract_x
_atom_site_fract_y
_atom_site_fract_z
_atom_site_U_iso_or_equiv
_atom_site_thermal_displace_type
_atom_site_calc_flag
Sn1 0.0000 0.0000 0.0000 0.0155(2) Uani ?
Sn2 0.2500 0.0000 0.5000 0.0149(2) Uani ?
Rb1 0.65438(9) 0.6544 0.6544 0.0297(1) Uani ?
Rb2 0.41629(8) 0.1534(1) 0.36292(8) 0.0283(3) Uani ?
S1 0.3980(2) 0.3980 0.3980 0.0282(4) Uani ?
S2 0.1537(2) 0.1114(2) 0.4022(2) 0.0261(8) Uani ?

loop_
_geom_bond_atom_site_label_1
_geom_bond_atom_site_label_2
_geom_bond_distance
_geom_bond_publ_flag
Sn1 Rb1 3.5971 ?
Sn1 Rb1 3.5971 ?
Sn1 Rb1 3.5971 ?
Sn1 Rb1 3.5971 ?
Sn1 Rb1 3.5971 ?
Sn1 Rb1 3.5971 ?
Sn1 Rb1 3.5971 ?
Sn1 Rb1 3.5971 ?
Sn1 Rb1 3.5971 ?
Sn1 Rb1 3.5971 ?
Sn1 Rb1 3.5971 ?
Sn1 Rb1 3.5971 ?
Sn1 S1 2.3777 ?
Sn1 S1 2.3777 ?
Sn1 S1 2.3777 ?
Sn1 S1 2.3777 ?
Sn1 S1 2.3777 ?
Sn1 S1 2.3777 ?
Sn1 S1 2.3777 ?
Sn1 S1 2.3777 ?
Sn1 S1 2.3777 ?
Sn1 S1 2.3777 ?
Sn1 S1 2.3777 ?
Sn1 S1 2.3777 ?
Sn2 Rb2 3.5582 ?
Sn2 Rb2 3.5582 ?
Sn2 Rb2 3.5582 ?
Sn2 Rb2 3.5582 ?
Sn2 S2 2.3782 ?
Sn2 S2 2.3782 ?
Sn2 S2 2.3782 ?
Sn2 S2 2.3782 ?
Rb1 Rb2 4.1234 ?
Rb1 Rb2 4.1234 ?
Rb1 Rb2 4.1234 ?
Rb1 S1 3.5903 ?
Rb1 S1 3.5903 ?
Rb1 S1 3.5903 ?
Rb1 S1 3.5903 ?
Rb1 S1 3.5903 ?
Rb1 S1 3.5903 ?
Rb1 S1 3.5903 ?
Rb1 S1 3.5903 ?
Rb1 S1 3.5903 ?
Rb1 S2 3.3832 ?
Rb1 S2 3.3832 ?
Rb1 S2 3.3832 ?
Rb2 S1 3.3331 ?
Rb2 S1 3.3331 ?
Rb2 S1 3.3331 ?
Rb2 S2 3.6163 ?
Rb2 S2 3.3892 ?
Rb2 S2 3.5248 ?
Rb2 S2 3.5518 ?
Rb2 S2 3.2979 ?
S1 S1 3.8827 ?
S1 S1 3.8827 ?
S1 S1 3.8827 ?
S1 S1 3.8827 ?
S1 S1 3.8827 ?
S1 S1 3.8827 ?
S1 S1 3.8827 ?
S1 S1 3.8827 ?
S1 S1 3.8827 ?
S2 S2 3.9884 ?
S2 S2 3.8301 ?
S2 S2 3.8301 ?
